data_7709661
loop_
_publ_author_name
'Drescher, Wiebke'
'Kleeberg, Christian'

_publ_section_title
;
 Ligand properties of boryl ligands in bis-boryl rhodium(iii) complexes: a
 case study
;
_journal_name_full 'Dalton Transactions'
_journal_paper_doi 10.1039/D1DT04276A
_journal_year 2022
_chemical_formula_moiety 'C21 H51 B2 Cl O4 P3 Rh, C7 H8'
_chemical_formula_sum 'C28 H59 B2 Cl O4 P3 Rh'
_chemical_formula_weight 712.64
_space_group_crystal_system monoclinic
_space_group_IT_number 15
_space_group_name_Hall '-C 2yc'
_space_group_name_H-M_alt 'C 1 2/c 1'
_atom_sites_solution_hydrogens geom
_atom_sites_solution_primary iterative
_atom_sites_solution_secondary difmap
_audit_creation_method SHELXL-2018/3
_audit_update_record
;
2021-12-20 deposited with the CCDC.	2022-02-24 downloaded from the CCDC.
;
_cell_angle_alpha 90
_cell_angle_beta 90.1230(10)
_cell_angle_gamma 90
_cell_formula_units_Z 8
_cell_length_a 32.6373(2)
_cell_length_b 9.77840(10)
_cell_length_c 22.3405(2)
_cell_measurement_reflns_used 569728
_cell_measurement_temperature 100(2)
_cell_measurement_theta_max 38.2590
_cell_measurement_theta_min 2.7720
_cell_volume 7129.74(11)
_computing_cell_refinement
;
 CrysAlisPro 1.171.40.50a (Rigaku Oxford Diffraction, 2019)
;
_computing_data_collection
;
 CrysAlisPro 1.171.40.50a (Rigaku Oxford Diffraction, 2019)
;
_computing_data_reduction
;
 CrysAlisPro 1.171.40.50a (Rigaku Oxford Diffraction, 2019)
;
_computing_molecular_graphics
;
 K. Brandenburg, 2017, Diamond 4.4.1, Crystal Impact GbR, Bonn, Germany.
;
_computing_publication_material
;
 WinGX v2014.1 (L. J. Farrugia, J. Appl. Cryst., 2012, 45, 849-854.)
;
_computing_structure_refinement
;
 SHELXL-2018/3 (G. M. Sheldrick, Acta Cryst., 2015, C71, 3--8)
;
_computing_structure_solution
;
 SHELXT (Ver. 2014/5) (G. M. Sheldrick, Acta Cryst., 2015, A71, 3--8)
;
_diffrn_ambient_environment N~2~
_diffrn_ambient_temperature 100(2)
_diffrn_detector 'CCD plate'
_diffrn_detector_type HyPix
_diffrn_measured_fraction_theta_full 0.998
_diffrn_measured_fraction_theta_max 0.980
_diffrn_measurement_device 'four-circle diffractometer'
_diffrn_measurement_device_type 'XtaLAB Synergy, Single source at offset/far, HyPix'
_diffrn_measurement_method \w-scan
_diffrn_radiation_monochromator mirror
_diffrn_radiation_probe x-ray
_diffrn_radiation_type MoK\a
_diffrn_radiation_wavelength 0.71073
_diffrn_reflns_av_R_equivalents 0.0702
_diffrn_reflns_av_unetI/netI 0.0147
_diffrn_reflns_Laue_measured_fraction_full 0.998
_diffrn_reflns_Laue_measured_fraction_max 0.980
_diffrn_reflns_limit_h_max 56
_diffrn_reflns_limit_h_min -56
_diffrn_reflns_limit_k_max 16
_diffrn_reflns_limit_k_min -16
_diffrn_reflns_limit_l_max 39
_diffrn_reflns_limit_l_min -38
_diffrn_reflns_number 1237740
_diffrn_reflns_point_group_measured_fraction_full 0.998
_diffrn_reflns_point_group_measured_fraction_max 0.980
_diffrn_reflns_theta_full 25.242
_diffrn_reflns_theta_max 38.358
_diffrn_reflns_theta_min 2.801
_diffrn_source 'micro-focus sealed X-ray tube'
_diffrn_source_type 'PhotonJet (Mo) X-ray Source'
_exptl_absorpt_coefficient_mu 0.718
_exptl_absorpt_correction_T_max 1.00000
_exptl_absorpt_correction_T_min 0.78992
_exptl_absorpt_correction_type multi-scan
_exptl_absorpt_process_details
;
 CrysAlisPro 1.171.40.50a (Rigaku Oxford Diffraction, 2019)
 Empirical absorption correction using spherical harmonics,
 implemented in SCALE3 ABSPACK scaling algorithm.

 Empirical correction (ABSPACK) includes:
- Absorption correction using spherical harmonics
- Frame scaling
;
_exptl_crystal_colour 'clear colourless'
_exptl_crystal_density_diffrn 1.328
_exptl_crystal_description cuboid
_exptl_crystal_F_000 3008
_exptl_crystal_recrystallization_method
;
 From a solution in toluene layered with n-pentane at -40\%C.
;
_exptl_crystal_size_max 0.205
_exptl_crystal_size_mid 0.173
_exptl_crystal_size_min 0.078
_refine_diff_density_max 0.609
_refine_diff_density_min -0.473
_refine_diff_density_rms 0.061
_refine_ls_extinction_method none
_refine_ls_goodness_of_fit_ref 1.042
_refine_ls_hydrogen_treatment constr
_refine_ls_matrix_type full
_refine_ls_number_parameters 370
_refine_ls_number_reflns 19482
_refine_ls_number_restraints 0
_refine_ls_restrained_S_all 1.042
_refine_ls_R_factor_all 0.0226
_refine_ls_R_factor_gt 0.0186
_refine_ls_shift/su_max 0.008
_refine_ls_shift/su_mean 0.000
_refine_ls_structure_factor_coef Fsqd
_refine_ls_weighting_details 'w=1/[\s^2^(Fo^2^)+(0.0350P)^2^+1.5566P] where P=(Fo^2^+2Fc^2^)/3'
_refine_ls_weighting_scheme calc
_refine_ls_wR_factor_gt 0.0447
_refine_ls_wR_factor_ref 0.0456
_reflns_number_gt 17697
_reflns_number_total 19482
_reflns_threshold_expression 'I > 2\s(I)'
_cod_data_source_file d1dt04276a2.cif
_cod_data_source_block wo101wo
_cod_original_sg_symbol_H-M 'C 2/c'
_cod_database_code 7709661
_shelx_shelxl_version_number 2018/3
_shelx_space_group_comment
;
The symmetry employed for this shelxl refinement is uniquely defined
by the following loop, which should always be used as a source of
symmetry information in preference to the above space-group names.
They are only intended as comments.
;

loop_
_space_group_symop_operation_xyz
'x, y, z'
'-x, y, -z+1/2'
'x+1/2, y+1/2, z'
'-x+1/2, y+1/2, -z+1/2'
'-x, -y, -z'
'x, -y, z-1/2'
'-x+1/2, -y+1/2, -z'
'x+1/2, -y+1/2, z-1/2'

loop_
_atom_site_label
_atom_site_type_symbol
_atom_site_fract_x
_atom_site_fract_y
_atom_site_fract_z
_atom_site_U_iso_or_equiv
_atom_site_adp_type
_atom_site_occupancy
_atom_site_site_symmetry_order
_atom_site_calc_flag
_atom_site_refinement_flags_posn
_atom_site_refinement_flags_adp
_atom_site_refinement_flags_occupancy
_atom_site_disorder_assembly
_atom_site_disorder_group
C1 C 0.45342(2) 0.82706(7) 0.38828(3) 0.01418(10) Uani 1 1 d . . . . .
C2 C 0.47080(2) 0.67968(7) 0.38794(3) 0.01276(9) Uani 1 1 d . . . . .
C3 C 0.46111(2) 0.90246(8) 0.32965(4) 0.02315(14) Uani 1 1 d . . . . .
H3A H 0.452558 0.844747 0.296010 0.035 Uiso 1 1 calc R U . . .
H3B H 0.490371 0.923339 0.326070 0.035 Uiso 1 1 calc R U . . .
H3C H 0.445351 0.987758 0.329189 0.035 Uiso 1 1 calc R U . . .
C4 C 0.46684(2) 0.91535(8) 0.44080(4) 0.02352(14) Uani 1 1 d . . . . .
H4A H 0.453167 1.004425 0.438478 0.035 Uiso 1 1 calc R U . . .
H4B H 0.496595 0.928455 0.439389 0.035 Uiso 1 1 calc R U . . .
H4C H 0.459422 0.870094 0.478384 0.035 Uiso 1 1 calc R U . . .
C5 C 0.50950(2) 0.66101(9) 0.35097(3) 0.02037(12) Uani 1 1 d . . . . .
H5A H 0.518418 0.565450 0.353235 0.031 Uiso 1 1 calc R U . . .
H5B H 0.531157 0.720491 0.366689 0.031 Uiso 1 1 calc R U . . .
H5C H 0.503835 0.685053 0.309178 0.031 Uiso 1 1 calc R U . . .
C6 C 0.47686(2) 0.62087(8) 0.45037(3) 0.02025(12) Uani 1 1 d . . . . .
H6A H 0.451891 0.634639 0.473906 0.030 Uiso 1 1 calc R U . . .
H6B H 0.499860 0.667272 0.470003 0.030 Uiso 1 1 calc R U . . .
H6C H 0.482729 0.522818 0.447425 0.030 Uiso 1 1 calc R U . . .
C7 C 0.36207(2) 0.48170(7) 0.52719(3) 0.01351(9) Uani 1 1 d . . . . .
C8 C 0.35479(2) 0.34140(7) 0.49585(3) 0.01466(10) Uani 1 1 d . . . . .
C9 C 0.32454(2) 0.53718(8) 0.55985(3) 0.02109(13) Uani 1 1 d . . . . .
H9A H 0.329766 0.631557 0.572500 0.032 Uiso 1 1 calc R U . . .
H9B H 0.318971 0.480502 0.595078 0.032 Uiso 1 1 calc R U . . .
H9C H 0.300807 0.535101 0.532923 0.032 Uiso 1 1 calc R U . . .
C10 C 0.39841(2) 0.48289(9) 0.56983(3) 0.02112(13) Uani 1 1 d . . . . .
H10A H 0.423559 0.463192 0.547539 0.032 Uiso 1 1 calc R U . . .
H10B H 0.394464 0.413147 0.600786 0.032 Uiso 1 1 calc R U . . .
H10C H 0.400651 0.573110 0.588659 0.032 Uiso 1 1 calc R U . . .
C11 C 0.39376(3) 0.25678(8) 0.48845(4) 0.02351(14) Uani 1 1 d . . . . .
H11A H 0.388112 0.178244 0.462457 0.035 Uiso 1 1 calc R U . . .
H11B H 0.402984 0.224268 0.527723 0.035 Uiso 1 1 calc R U . . .
H11C H 0.415189 0.313496 0.470418 0.035 Uiso 1 1 calc R U . . .
C12 C 0.32138(3) 0.25446(8) 0.52445(4) 0.02371(14) Uani 1 1 d . . . . .
H12A H 0.295353 0.304380 0.523439 0.036 Uiso 1 1 calc R U . . .
H12B H 0.328800 0.234520 0.566075 0.036 Uiso 1 1 calc R U . . .
H12C H 0.318515 0.168573 0.502227 0.036 Uiso 1 1 calc R U . . .
C13 C 0.26428(2) 0.84805(8) 0.35853(4) 0.01945(12) Uani 1 1 d . . . . .
H13A H 0.246300 0.786757 0.381153 0.029 Uiso 1 1 calc R U . . .
H13B H 0.259798 0.834383 0.315560 0.029 Uiso 1 1 calc R U . . .
H13C H 0.258110 0.943148 0.369024 0.029 Uiso 1 1 calc R U . . .
C14 C 0.34030(2) 0.96212(7) 0.34254(4) 0.01951(12) Uani 1 1 d . . . . .
H14A H 0.325271 1.043584 0.355578 0.029 Uiso 1 1 calc R U . . .
H14B H 0.338626 0.954182 0.298879 0.029 Uiso 1 1 calc R U . . .
H14C H 0.369070 0.970040 0.354699 0.029 Uiso 1 1 calc R U . . .
C15 C 0.31993(3) 0.85129(8) 0.45630(3) 0.02270(13) Uani 1 1 d . . . . .
H15A H 0.348461 0.848639 0.470021 0.034 Uiso 1 1 calc R U . . .
H15B H 0.303793 0.784264 0.478781 0.034 Uiso 1 1 calc R U . . .
H15C H 0.308685 0.942985 0.462859 0.034 Uiso 1 1 calc R U . . .
C16 C 0.24781(2) 0.51338(7) 0.41736(3) 0.01698(11) Uani 1 1 d . . . . .
H16A H 0.250398 0.608739 0.430321 0.025 Uiso 1 1 calc R U . . .
H16B H 0.259348 0.453014 0.448086 0.025 Uiso 1 1 calc R U . . .
H16C H 0.218807 0.491268 0.411308 0.025 Uiso 1 1 calc R U . . .
C17 C 0.27099(2) 0.30238(7) 0.34326(3) 0.01912(12) Uani 1 1 d . . . . .
H17A H 0.243642 0.275225 0.356860 0.029 Uiso 1 1 calc R U . . .
H17B H 0.291766 0.260473 0.369137 0.029 Uiso 1 1 calc R U . . .
H17C H 0.275021 0.271662 0.301936 0.029 Uiso 1 1 calc R U . . .
C18 C 0.23727(2) 0.53792(8) 0.29078(3) 0.01861(11) Uani 1 1 d . . . . .
H18A H 0.250378 0.546861 0.251554 0.028 Uiso 1 1 calc R U . . .
H18B H 0.224898 0.625486 0.302084 0.028 Uiso 1 1 calc R U . . .
H18C H 0.215953 0.467454 0.288784 0.028 Uiso 1 1 calc R U . . .
C19 C 0.34586(2) 0.33578(9) 0.23659(4) 0.02285(14) Uani 1 1 d . . . . .
H19A H 0.363571 0.293952 0.206317 0.034 Uiso 1 1 calc R U . . .
H19B H 0.326131 0.396728 0.216979 0.034 Uiso 1 1 calc R U . . .
H19C H 0.331099 0.263989 0.258264 0.034 Uiso 1 1 calc R U . . .
C20 C 0.40531(2) 0.29834(7) 0.32688(3) 0.01939(12) Uani 1 1 d . . . . .
H20A H 0.417899 0.238326 0.296988 0.029 Uiso 1 1 calc R U . . .
H20B H 0.386468 0.245089 0.351791 0.029 Uiso 1 1 calc R U . . .
H20C H 0.426728 0.338507 0.352172 0.029 Uiso 1 1 calc R U . . .
C21 C 0.41536(2) 0.50136(8) 0.23755(3) 0.01865(11) Uani 1 1 d . . . . .
H21A H 0.438692 0.537383 0.260298 0.028 Uiso 1 1 calc R U . . .
H21B H 0.403185 0.574875 0.213590 0.028 Uiso 1 1 calc R U . . .
H21C H 0.424741 0.428002 0.211022 0.028 Uiso 1 1 calc R U . . .
C22 C 0.43969(2) 1.14696(8) 0.13499(3) 0.01987(12) Uani 1 1 d . . . . .
C23 C 0.40933(3) 1.13791(8) 0.09111(3) 0.02238(13) Uani 1 1 d . . . . .
H23 H 0.411359 1.192205 0.055980 0.027 Uiso 1 1 calc R U . . .
C24 C 0.37612(3) 1.05027(9) 0.09821(3) 0.02360(14) Uani 1 1 d . . . . .
H24 H 0.355545 1.046016 0.068121 0.028 Uiso 1 1 calc R U . . .
C25 C 0.37279(2) 0.96910(9) 0.14885(3) 0.02178(13) Uani 1 1 d . . . . .
H25 H 0.350316 0.908210 0.153206 0.026 Uiso 1 1 calc R U . . .
C26 C 0.40257(2) 0.97755(9) 0.19309(3) 0.02121(12) Uani 1 1 d . . . . .
H26 H 0.400434 0.922762 0.228065 0.025 Uiso 1 1 calc R U . . .
C27 C 0.43557(2) 1.06624(8) 0.18626(3) 0.02082(12) Uani 1 1 d . . . . .
H27 H 0.455662 1.072040 0.216994 0.025 Uiso 1 1 calc R U . . .
C28 C 0.47635(3) 1.23891(9) 0.12681(5) 0.02864(16) Uani 1 1 d . . . . .
H28A H 0.498428 1.187682 0.107357 0.043 Uiso 1 1 calc R U . . .
H28B H 0.485757 1.271580 0.165971 0.043 Uiso 1 1 calc R U . . .
H28C H 0.468691 1.317211 0.101801 0.043 Uiso 1 1 calc R U . . .
B1 B 0.40100(2) 0.67543(7) 0.36637(3) 0.01100(10) Uani 1 1 d . . . . .
B2 B 0.35331(2) 0.51555(7) 0.42504(3) 0.01060(9) Uani 1 1 d . . . . .
O1 O 0.40964(2) 0.80251(5) 0.39203(2) 0.01486(8) Uani 1 1 d . . . . .
O2 O 0.43769(2) 0.60319(5) 0.36012(2) 0.01354(8) Uani 1 1 d . . . . .
O3 O 0.36992(2) 0.57285(5) 0.47682(2) 0.01315(7) Uani 1 1 d . . . . .
O4 O 0.34131(2) 0.38114(5) 0.43641(2) 0.01412(8) Uani 1 1 d . . . . .
P1 P 0.31781(2) 0.81044(2) 0.37696(2) 0.01177(3) Uani 1 1 d . . . . .
P2 P 0.27572(2) 0.48920(2) 0.34672(2) 0.01122(3) Uani 1 1 d . . . . .
P3 P 0.37716(2) 0.43404(2) 0.28919(2) 0.01153(3) Uani 1 1 d . . . . .
Cl1 Cl 0.32747(2) 0.69901(2) 0.23979(2) 0.01614(3) Uani 1 1 d . . . . .
Rh1 Rh 0.34321(2) 0.60234(2) 0.34352(2) 0.00799(1) Uani 1 1 d . . . . .

loop_
_atom_site_aniso_label
_atom_site_aniso_U_11
_atom_site_aniso_U_22
_atom_site_aniso_U_33
_atom_site_aniso_U_23
_atom_site_aniso_U_13
_atom_site_aniso_U_12
C1 0.0104(2) 0.0134(2) 0.0187(3) 0.0008(2) -0.00140(18) -0.00231(17)
C2 0.0097(2) 0.0149(2) 0.0137(2) 0.00115(19) -0.00089(17) -0.00032(17)
C3 0.0194(3) 0.0219(3) 0.0282(3) 0.0120(3) -0.0028(2) -0.0052(2)
C4 0.0188(3) 0.0214(3) 0.0303(4) -0.0091(3) -0.0026(3) -0.0045(2)
C5 0.0115(2) 0.0277(3) 0.0220(3) -0.0004(3) 0.0023(2) 0.0019(2)
C6 0.0179(3) 0.0250(3) 0.0178(3) 0.0071(2) -0.0045(2) -0.0006(2)
C7 0.0154(2) 0.0156(2) 0.0095(2) 0.00218(18) -0.00023(17) -0.00056(19)
C8 0.0188(3) 0.0133(2) 0.0119(2) 0.00381(18) -0.00067(19) -0.00017(19)
C9 0.0229(3) 0.0261(3) 0.0143(3) -0.0005(2) 0.0046(2) 0.0035(3)
C10 0.0222(3) 0.0269(3) 0.0143(3) 0.0043(2) -0.0060(2) -0.0030(3)
C11 0.0298(4) 0.0211(3) 0.0196(3) 0.0036(2) 0.0000(3) 0.0106(3)
C12 0.0296(4) 0.0201(3) 0.0215(3) 0.0087(3) 0.0000(3) -0.0082(3)
C13 0.0135(2) 0.0168(3) 0.0280(3) 0.0023(2) 0.0010(2) 0.0041(2)
C14 0.0168(3) 0.0110(2) 0.0308(3) 0.0040(2) 0.0001(2) 0.0007(2)
C15 0.0324(4) 0.0186(3) 0.0171(3) -0.0063(2) -0.0006(3) 0.0074(3)
C16 0.0147(2) 0.0196(3) 0.0167(3) 0.0013(2) 0.00376(19) -0.0014(2)
C17 0.0196(3) 0.0134(3) 0.0243(3) -0.0017(2) -0.0019(2) -0.0035(2)
C18 0.0157(3) 0.0214(3) 0.0188(3) 0.0025(2) -0.0056(2) -0.0022(2)
C19 0.0217(3) 0.0259(3) 0.0210(3) -0.0117(3) -0.0004(2) -0.0028(3)
C20 0.0242(3) 0.0149(3) 0.0192(3) -0.0005(2) 0.0025(2) 0.0068(2)
C21 0.0193(3) 0.0233(3) 0.0133(2) -0.0012(2) 0.0058(2) -0.0009(2)
C22 0.0183(3) 0.0170(3) 0.0243(3) -0.0022(2) 0.0049(2) 0.0019(2)
C23 0.0277(3) 0.0211(3) 0.0184(3) 0.0023(2) 0.0025(2) -0.0033(3)
C24 0.0279(3) 0.0253(3) 0.0176(3) 0.0034(3) -0.0030(2) -0.0062(3)
C25 0.0229(3) 0.0242(3) 0.0183(3) 0.0025(2) 0.0007(2) -0.0038(3)
C26 0.0212(3) 0.0256(3) 0.0169(3) 0.0035(2) 0.0016(2) 0.0032(2)
C27 0.0177(3) 0.0242(3) 0.0205(3) -0.0019(2) -0.0004(2) 0.0047(2)
C28 0.0210(3) 0.0216(3) 0.0433(5) -0.0024(3) 0.0054(3) -0.0015(3)
B1 0.0103(2) 0.0108(2) 0.0119(2) 0.00101(19) -0.00005(18) -0.00038(18)
B2 0.0109(2) 0.0108(2) 0.0101(2) 0.00072(19) 0.00020(18) 0.00028(18)
O1 0.00979(17) 0.01142(18) 0.0234(2) -0.00247(16) -0.00052(15) -0.00092(14)
O2 0.01010(16) 0.01337(18) 0.01714(19) -0.00234(15) -0.00152(14) 0.00085(14)
O3 0.01702(19) 0.01294(18) 0.00948(16) 0.00165(14) -0.00149(14) -0.00253(15)
O4 0.0193(2) 0.01154(18) 0.01152(17) 0.00230(14) -0.00248(15) -0.00212(15)
P1 0.01223(6) 0.00927(6) 0.01380(6) -0.00051(5) 0.00010(5) 0.00190(5)
P2 0.01008(6) 0.01148(6) 0.01211(6) 0.00031(5) -0.00069(4) -0.00140(5)
P3 0.01251(6) 0.01172(6) 0.01038(6) -0.00188(5) 0.00134(5) 0.00065(5)
Cl1 0.01815(6) 0.01777(6) 0.01251(5) 0.00508(5) -0.00138(4) 0.00089(5)
Rh1 0.00829(2) 0.00782(2) 0.00785(2) 0.00046(1) -0.00004(1) 0.00013(1)

loop_
_atom_type_symbol
_atom_type_description
_atom_type_scat_dispersion_real
_atom_type_scat_dispersion_imag
_atom_type_scat_source
C C 0.0033 0.0016 'International Tables Vol C Tables 4.2.6.8 and 6.1.1.4'
H H 0.0000 0.0000 'International Tables Vol C Tables 4.2.6.8 and 6.1.1.4'
B B 0.0013 0.0007 'International Tables Vol C Tables 4.2.6.8 and 6.1.1.4'
O O 0.0106 0.0060 'International Tables Vol C Tables 4.2.6.8 and 6.1.1.4'
P P 0.1023 0.0942 'International Tables Vol C Tables 4.2.6.8 and 6.1.1.4'
Cl Cl 0.1484 0.1585 'International Tables Vol C Tables 4.2.6.8 and 6.1.1.4'
Rh Rh -1.1178 0.9187 'International Tables Vol C Tables 4.2.6.8 and 6.1.1.4'

loop_
_geom_angle_atom_site_label_1
_geom_angle_atom_site_label_2
_geom_angle_atom_site_label_3
_geom_angle
_geom_angle_site_symmetry_1
_geom_angle_site_symmetry_3
_geom_angle_publ_flag
O1 C1 C4 109.36(6) . . ?
O1 C1 C3 107.07(5) . . ?
C4 C1 C3 109.92(6) . . ?
O1 C1 C2 101.94(5) . . ?
C4 C1 C2 115.30(6) . . ?
C3 C1 C2 112.63(6) . . ?
O2 C2 C6 107.03(5) . . ?
O2 C2 C5 108.88(5) . . ?
C6 C2 C5 110.23(6) . . ?
O2 C2 C1 102.07(5) . . ?
C6 C2 C1 113.21(6) . . ?
C5 C2 C1 114.76(6) . . ?
O3 C7 C10 109.92(5) . . ?
O3 C7 C9 107.10(5) . . ?
C10 C7 C9 108.88(6) . . ?
O3 C7 C8 102.60(5) . . ?
C10 C7 C8 113.98(6) . . ?
C9 C7 C8 113.94(6) . . ?
O4 C8 C12 108.50(6) . . ?
O4 C8 C11 107.28(5) . . ?
C12 C8 C11 109.87(6) . . ?
O4 C8 C7 102.77(5) . . ?
C12 C8 C7 114.29(6) . . ?
C11 C8 C7 113.55(6) . . ?
C23 C22 C27 118.08(7) . . ?
C23 C22 C28 121.01(7) . . ?
C27 C22 C28 120.90(8) . . ?
C24 C23 C22 120.75(7) . . ?
C25 C24 C23 120.54(7) . . ?
C24 C25 C26 119.44(7) . . ?
C25 C26 C27 120.02(7) . . ?
C26 C27 C22 121.17(7) . . ?
O1 B1 O2 108.56(5) . . ?
O1 B1 Rh1 126.06(4) . . ?
O2 B1 Rh1 125.36(5) . . ?
O3 B2 O4 109.65(5) . . ?
O3 B2 Rh1 129.56(5) . . ?
O4 B2 Rh1 120.72(4) . . ?
B1 O1 C1 108.74(5) . . ?
B1 O2 C2 109.50(5) . . ?
B2 O3 C7 109.03(5) . . ?
B2 O4 C8 109.54(5) . . ?
C15 P1 C14 102.57(4) . . ?
C15 P1 C13 102.09(4) . . ?
C14 P1 C13 97.26(3) . . ?
C15 P1 Rh1 119.57(3) . . ?
C14 P1 Rh1 115.63(2) . . ?
C13 P1 Rh1 116.41(3) . . ?
C18 P2 C17 99.94(3) . . ?
C18 P2 C16 102.24(3) . . ?
C17 P2 C16 97.03(3) . . ?
C18 P2 Rh1 118.30(2) . . ?
C17 P2 Rh1 121.37(2) . . ?
C16 P2 Rh1 114.28(2) . . ?
C20 P3 C21 102.16(4) . . ?
C20 P3 C19 101.25(4) . . ?
C21 P3 C19 99.49(4) . . ?
C20 P3 Rh1 120.99(2) . . ?
C21 P3 Rh1 113.69(3) . . ?
C19 P3 Rh1 116.17(3) . . ?
B2 Rh1 B1 77.21(3) . . ?
B2 Rh1 P1 97.748(19) . . ?
B1 Rh1 P1 86.791(19) . . ?
B2 Rh1 P3 95.476(19) . . ?
B1 Rh1 P3 86.469(19) . . ?
P1 Rh1 P3 163.446(6) . . ?
B2 Rh1 P2 85.988(19) . . ?
B1 Rh1 P2 163.093(19) . . ?
P1 Rh1 P2 93.692(6) . . ?
P3 Rh1 P2 97.133(6) . . ?
B2 Rh1 Cl1 176.435(19) . . ?
B1 Rh1 Cl1 106.016(19) . . ?
P1 Rh1 Cl1 84.049(6) . . ?
P3 Rh1 Cl1 83.309(6) . . ?
P2 Rh1 Cl1 90.831(5) . . ?

loop_
_geom_bond_atom_site_label_1
_geom_bond_atom_site_label_2
_geom_bond_distance
_geom_bond_site_symmetry_2
_geom_bond_publ_flag
C1 O1 1.4514(8) . ?
C1 C4 1.5204(10) . ?
C1 C3 1.5243(10) . ?
C1 C2 1.5488(9) . ?
C2 O2 1.4528(8) . ?
C2 C6 1.5212(9) . ?
C2 C5 1.5215(9) . ?
C7 O3 1.4587(8) . ?
C7 C10 1.5197(9) . ?
C7 C9 1.5265(10) . ?
C7 C8 1.5582(9) . ?
C8 O4 1.4510(8) . ?
C8 C12 1.5239(10) . ?
C8 C11 1.5267(10) . ?
C13 P1 1.8313(7) . ?
C14 P1 1.8255(7) . ?
C15 P1 1.8180(7) . ?
C16 P2 1.8391(7) . ?
C17 P2 1.8350(7) . ?
C18 P2 1.8322(7) . ?
C19 P3 1.8283(7) . ?
C20 P3 1.8196(7) . ?
C21 P3 1.8235(7) . ?
C22 C23 1.3951(11) . ?
C22 C27 1.3978(11) . ?
C22 C28 1.5082(11) . ?
C23 C24 1.3911(11) . ?
C24 C25 1.3863(11) . ?
C25 C26 1.3872(11) . ?
C26 C27 1.3915(11) . ?
B1 O1 1.3970(8) . ?
B1 O2 1.3975(8) . ?
B1 Rh1 2.0796(6) . ?
B2 O3 1.3941(8) . ?
B2 O4 1.3949(8) . ?
B2 Rh1 2.0353(6) . ?
P1 Rh1 2.32134(16) . ?
P2 Rh1 2.46597(16) . ?
P3 Rh1 2.32700(16) . ?
Cl1 Rh1 2.55391(15) . ?

loop_
_geom_torsion_atom_site_label_1
_geom_torsion_atom_site_label_2
_geom_torsion_atom_site_label_3
_geom_torsion_atom_site_label_4
_geom_torsion
_geom_torsion_site_symmetry_1
_geom_torsion_site_symmetry_2
_geom_torsion_site_symmetry_3
_geom_torsion_site_symmetry_4
_geom_torsion_publ_flag
O1 C1 C2 O2 29.19(6) . . . . ?
C4 C1 C2 O2 147.54(6) . . . . ?
C3 C1 C2 O2 -85.21(6) . . . . ?
O1 C1 C2 C6 -85.48(6) . . . . ?
C4 C1 C2 C6 32.86(8) . . . . ?
C3 C1 C2 C6 160.11(6) . . . . ?
O1 C1 C2 C5 146.78(5) . . . . ?
C4 C1 C2 C5 -94.88(7) . . . . ?
C3 C1 C2 C5 32.37(8) . . . . ?
O3 C7 C8 O4 -24.72(6) . . . . ?
C10 C7 C8 O4 -143.51(6) . . . . ?
C9 C7 C8 O4 90.68(6) . . . . ?
O3 C7 C8 C12 -142.06(6) . . . . ?
C10 C7 C8 C12 99.15(7) . . . . ?
C9 C7 C8 C12 -26.67(8) . . . . ?
O3 C7 C8 C11 90.81(6) . . . . ?
C10 C7 C8 C11 -27.98(8) . . . . ?
C9 C7 C8 C11 -153.79(6) . . . . ?
C27 C22 C23 C24 -0.40(12) . . . . ?
C28 C22 C23 C24 178.33(8) . . . . ?
C22 C23 C24 C25 -0.68(13) . . . . ?
C23 C24 C25 C26 1.11(13) . . . . ?
C24 C25 C26 C27 -0.44(12) . . . . ?
C25 C26 C27 C22 -0.66(12) . . . . ?
C23 C22 C27 C26 1.07(11) . . . . ?
C28 C22 C27 C26 -177.66(7) . . . . ?
O2 B1 O1 C1 14.72(7) . . . . ?
Rh1 B1 O1 C1 -167.02(5) . . . . ?
C4 C1 O1 B1 -149.89(6) . . . . ?
C3 C1 O1 B1 91.06(6) . . . . ?
C2 C1 O1 B1 -27.39(6) . . . . ?
O1 B1 O2 C2 5.78(7) . . . . ?
Rh1 B1 O2 C2 -172.49(4) . . . . ?
C6 C2 O2 B1 97.11(6) . . . . ?
C5 C2 O2 B1 -143.75(6) . . . . ?
C1 C2 O2 B1 -22.03(6) . . . . ?
O4 B2 O3 C7 -10.37(7) . . . . ?
Rh1 B2 O3 C7 166.61(5) . . . . ?
C10 C7 O3 B2 143.42(6) . . . . ?
C9 C7 O3 B2 -98.44(6) . . . . ?
C8 C7 O3 B2 21.82(6) . . . . ?
O3 B2 O4 C8 -7.02(7) . . . . ?
Rh1 B2 O4 C8 175.69(4) . . . . ?
C12 C8 O4 B2 141.28(6) . . . . ?
C11 C8 O4 B2 -100.07(6) . . . . ?
C7 C8 O4 B2 19.90(6) . . . . ?
